data_4339356
loop_
_publ_author_name
'G\'omora-Figueroa, A Paulina'
'Jancik, Vojtech'
'Cea-Olivares, Raymundo'
'Toscano, Rub\'en A'

_publ_section_title
;
 An unknown coordination mode of the phosphite unit and a carbon-free
 heterocycle in two different heterobimetallic alumophosphites.
;
_journal_issue 25
_journal_name_full 'Inorganic chemistry'
_journal_page_first 10749
_journal_page_last 10753
_journal_paper_doi 10.1021/ic701614c
_journal_volume 46
_journal_year 2007
_chemical_formula_moiety 'C33 H52 Al N2 O3 P S'
_chemical_formula_sum 'C33 H52 Al N2 O3 P S'
_chemical_formula_weight 614.78
_chemical_name_systematic
;
 ?
;
_space_group_IT_number 2
_symmetry_cell_setting triclinic
_symmetry_space_group_name_Hall '-P 1'
_symmetry_space_group_name_H-M 'P -1'
_atom_sites_solution_hydrogens geom
_atom_sites_solution_primary direct
_atom_sites_solution_secondary difmap
_audit_creation_method SHELXL-97
_cell_angle_alpha 106.34(3)
_cell_angle_beta 94.32(3)
_cell_angle_gamma 93.73(3)
_cell_formula_units_Z 2
_cell_length_a 11.830(3)
_cell_length_b 12.385(3)
_cell_length_c 12.462(3)
_cell_measurement_reflns_used 7773
_cell_measurement_temperature 173(2)
_cell_measurement_theta_max 0.00
_cell_measurement_theta_min 0.00
_cell_volume 1740.0(8)
_computing_cell_refinement 'Bruker AXS SAINT (v 7.01A, Bruker 2003)'
_computing_data_collection 'SMART V 5.625 (Bruker, 1999)'
_computing_data_reduction 'Bruker AXS SAINT (v 7.01A, Bruker 2003)'
_computing_molecular_graphics 'Bruker AXS SHELXTL (v 6.12)'
_computing_publication_material 'SHELXL-97 (Sheldrick, 1997)'
_computing_structure_refinement 'SHELXL-97 (Sheldrick, 1997)'
_computing_structure_solution 'SHELXS-97 (Sheldrick, 1990)'
_diffrn_ambient_temperature 173(2)
_diffrn_detector_area_resol_mean 0.661
_diffrn_measured_fraction_theta_full 0.993
_diffrn_measured_fraction_theta_max 0.993
_diffrn_measurement_device_type 'Bruker Smart Apex CCD diffractometer'
_diffrn_measurement_method 'omega scan'
_diffrn_radiation_monochromator graphite
_diffrn_radiation_source 'fine-focus sealed tube'
_diffrn_radiation_type MoK\a
_diffrn_radiation_wavelength 0.71073
_diffrn_reflns_av_R_equivalents 0.0300
_diffrn_reflns_av_sigmaI/netI 0.0395
_diffrn_reflns_limit_h_max 14
_diffrn_reflns_limit_h_min -14
_diffrn_reflns_limit_k_max 14
_diffrn_reflns_limit_k_min -14
_diffrn_reflns_limit_l_max 15
_diffrn_reflns_limit_l_min -14
_diffrn_reflns_number 17069
_diffrn_reflns_theta_full 25.41
_diffrn_reflns_theta_max 25.41
_diffrn_reflns_theta_min 1.71
_exptl_absorpt_coefficient_mu 0.198
_exptl_absorpt_correction_T_max 0.9493
_exptl_absorpt_correction_T_min 0.9153
_exptl_absorpt_correction_type multi-scan
_exptl_absorpt_process_details 'Sadabs, Sheldrick 1996'
_exptl_crystal_colour colorless
_exptl_crystal_density_diffrn 1.173
_exptl_crystal_density_method 'not measured'
_exptl_crystal_description block
_exptl_crystal_F_000 664
_exptl_crystal_size_max 0.46
_exptl_crystal_size_mid 0.29
_exptl_crystal_size_min 0.27
_refine_diff_density_max 0.547
_refine_diff_density_min -0.198
_refine_diff_density_rms 0.061
_refine_ls_extinction_method none
_refine_ls_goodness_of_fit_ref 1.035
_refine_ls_hydrogen_treatment mixed
_refine_ls_matrix_type full
_refine_ls_number_parameters 475
_refine_ls_number_reflns 6351
_refine_ls_number_restraints 257
_refine_ls_restrained_S_all 1.035
_refine_ls_R_factor_all 0.0634
_refine_ls_R_factor_gt 0.0521
_refine_ls_shift/su_max 0.000
_refine_ls_shift/su_mean 0.000
_refine_ls_structure_factor_coef Fsqd
_refine_ls_weighting_details 'calc w=1/[\s^2^(Fo^2^)+(0.0754P)^2^+0.5919P] where P=(Fo^2^+2Fc^2^)/3'
_refine_ls_weighting_scheme calc
_refine_ls_wR_factor_gt 0.1309
_refine_ls_wR_factor_ref 0.1385
_reflns_number_gt 5231
_reflns_number_total 6351
_reflns_threshold_expression >2sigma(I)
_cod_data_source_file ic701614c-file008.cif
_cod_data_source_block Compound1
_cod_depositor_comments
;
The following automatic conversions were performed:

'_symmetry_cell_setting' value 'Triclinic' changed to 'triclinic'
according to
/usr/data/users/saulius/automatic-downloads/retrospective/ACS/lib/dictionaries/cif_core.dic
dictionary named 'cif_core.dic' version 2.4.2 from 2011-04-26.

Automatic conversion script
Id: cif_fix_values 2281 2013-09-26 08:29:07Z andrius 
;
_cod_original_cell_volume 1740.0(7)
_cod_original_sg_symbol_Hall -P1
_cod_original_sg_symbol_H-M P-1
_cod_database_code 4339356

loop_
_symmetry_equiv_pos_as_xyz
'x, y, z'
'-x, -y, -z'

loop_
_atom_site_label
_atom_site_type_symbol
_atom_site_fract_x
_atom_site_fract_y
_atom_site_fract_z
_atom_site_U_iso_or_equiv
_atom_site_adp_type
_atom_site_occupancy
_atom_site_symmetry_multiplicity
_atom_site_calc_flag
_atom_site_refinement_flags
_atom_site_disorder_assembly
_atom_site_disorder_group
Al1 Al 0.24541(5) 0.72066(5) 0.70361(5) 0.02902(17) Uani 1 1 d . . .
N1 N 0.12912(14) 0.77788(14) 0.62859(14) 0.0301(4) Uani 1 1 d . . .
S1 S 0.26050(6) 0.54034(5) 0.61656(5) 0.04650(19) Uani 1 1 d . . .
H1 H 0.330(2) 0.556(2) 0.567(3) 0.070 Uiso 1 1 d . . .
C1 C 0.0132(2) 0.7169(2) 0.9419(2) 0.0457(6) Uani 1 1 d . . .
H1A H 0.0407 0.7826 1.0056 0.069 Uiso 1 1 calc R . .
H1B H 0.0335 0.6477 0.9592 0.069 Uiso 1 1 calc R . .
H1C H -0.0697 0.7143 0.9281 0.069 Uiso 1 1 calc R . .
N2 N 0.17977(14) 0.73066(14) 0.83868(14) 0.0291(4) Uani 1 1 d . . .
C2 C 0.06716(18) 0.72622(18) 0.83881(19) 0.0332(5) Uani 1 1 d . . .
C3 C -0.00585(19) 0.73156(19) 0.7468(2) 0.0347(5) Uani 1 1 d . . .
H3A H -0.082(2) 0.723(2) 0.752(2) 0.042 Uiso 1 1 d . . .
C4 C 0.02231(18) 0.76371(18) 0.65228(19) 0.0344(5) Uani 1 1 d . . .
C5 C -0.0759(2) 0.7826(2) 0.5775(2) 0.0466(6) Uani 1 1 d . . .
H5A H -0.0494 0.8343 0.5359 0.070 Uiso 1 1 calc R . .
H5B H -0.1355 0.8157 0.6235 0.070 Uiso 1 1 calc R . .
H5C H -0.1066 0.7103 0.5244 0.070 Uiso 1 1 calc R . .
C6 C 0.15489(18) 0.82921(19) 0.54019(18) 0.0330(5) Uani 1 1 d . . .
C7 C 0.14841(19) 0.7626(2) 0.42778(19) 0.0369(5) Uani 1 1 d . . .
C8 C 0.1816(2) 0.8158(2) 0.3483(2) 0.0450(6) Uani 1 1 d . . .
H8A H 0.1773 0.7729 0.2715 0.054 Uiso 1 1 calc R . .
C9 C 0.2200(2) 0.9273(2) 0.3782(2) 0.0492(6) Uani 1 1 d . . .
H9A H 0.2435 0.9609 0.3228 0.059 Uiso 1 1 calc R . .
C10 C 0.2246(2) 0.9915(2) 0.4889(2) 0.0422(6) Uani 1 1 d . . .
H10A H 0.2503 1.0694 0.5086 0.051 Uiso 1 1 calc R . .
C11 C 0.19244(18) 0.94425(19) 0.57190(19) 0.0356(5) Uani 1 1 d . . .
C12 C 0.1971(2) 1.0177(2) 0.6929(2) 0.0433(6) Uani 1 1 d . . .
H12A H 0.2217 0.9710 0.7426 0.052 Uiso 1 1 calc R . .
C13 C 0.2825(3) 1.1211(2) 0.7185(3) 0.0629(8) Uani 1 1 d . . .
H13A H 0.3571 1.0974 0.6973 0.094 Uiso 1 1 calc R . .
H13B H 0.2885 1.1608 0.7990 0.094 Uiso 1 1 calc R . .
H13C H 0.2570 1.1718 0.6756 0.094 Uiso 1 1 calc R . .
C14 C 0.0799(3) 1.0544(3) 0.7226(3) 0.0666(8) Uani 1 1 d . . .
H14A H 0.0281 0.9878 0.7178 0.100 Uiso 1 1 calc R . .
H14B H 0.0498 1.0935 0.6698 0.100 Uiso 1 1 calc R . .
H14C H 0.0863 1.1055 0.7992 0.100 Uiso 1 1 calc R . .
C15 C 0.1092(2) 0.6379(2) 0.3876(2) 0.0444(6) Uani 1 1 d . . .
H15A H 0.0899 0.6130 0.4542 0.053 Uiso 1 1 calc R . .
C16 C 0.2034(3) 0.5685(2) 0.3337(2) 0.0582(7) Uani 1 1 d . . .
H16A H 0.2725 0.5861 0.3863 0.087 Uiso 1 1 calc R . .
H16B H 0.2194 0.5872 0.2647 0.087 Uiso 1 1 calc R . .
H16C H 0.1787 0.4878 0.3158 0.087 Uiso 1 1 calc R . .
C17 C 0.0030(3) 0.6131(3) 0.3034(2) 0.0637(8) Uani 1 1 d . . .
H17A H -0.0564 0.6600 0.3362 0.095 Uiso 1 1 calc R . .
H17B H -0.0246 0.5331 0.2858 0.095 Uiso 1 1 calc R . .
H17C H 0.0220 0.6302 0.2345 0.095 Uiso 1 1 calc R . .
C19 C 0.28771(18) 0.65076(19) 0.97229(18) 0.0326(5) Uani 1 1 d . . .
C20 C 0.3612(2) 0.6696(2) 1.06996(19) 0.0410(6) Uani 1 1 d . . .
H20A H 0.3871 0.6069 1.0913 0.049 Uiso 1 1 calc R . .
C21 C 0.3970(2) 0.7775(2) 1.1361(2) 0.0475(6) Uani 1 1 d . . .
H21A H 0.4479 0.7887 1.2018 0.057 Uiso 1 1 calc R . .
C18 C 0.25112(17) 0.74486(18) 0.94297(17) 0.0311(5) Uani 1 1 d D A .
C22 C 0.3591(2) 0.8687(2) 1.1071(2) 0.0464(6) Uani 1 1 d D A .
H22A H 0.3837 0.9428 1.1536 0.056 Uiso 1 1 calc R . .
C23 C 0.2853(2) 0.8551(2) 1.01089(18) 0.0383(5) Uani 1 1 d D . .
C24 C 0.2405(17) 0.9579(10) 0.9853(15) 0.049(2) Uani 0.61(9) 1 d PDU A 1
H24 H 0.1924 0.9301 0.9118 0.058 Uiso 0.61(9) 1 calc PR A 1
C25 C 0.334(3) 1.0412(15) 0.9710(19) 0.060(3) Uani 0.61(9) 1 d PDU A 1
H25A H 0.3838 1.0696 1.0411 0.091 Uiso 0.61(9) 1 calc PR A 1
H25B H 0.2995 1.1045 0.9524 0.091 Uiso 0.61(9) 1 calc PR A 1
H25C H 0.3780 1.0035 0.9102 0.091 Uiso 0.61(9) 1 calc PR A 1
C26 C 0.163(3) 1.017(2) 1.073(2) 0.066(3) Uani 0.61(9) 1 d PDU A 1
H26A H 0.1028 0.9619 1.0803 0.098 Uiso 0.61(9) 1 calc PR A 1
H26B H 0.1284 1.0772 1.0488 0.098 Uiso 0.61(9) 1 calc PR A 1
H26C H 0.2079 1.0495 1.1456 0.098 Uiso 0.61(9) 1 calc PR A 1
C24A C 0.250(2) 0.9619(14) 0.986(2) 0.047(3) Uani 0.39(9) 1 d PDU A 2
H24A H 0.2006 0.9414 0.9129 0.057 Uiso 0.39(9) 1 calc PR A 2
C25A C 0.356(3) 1.037(2) 0.978(3) 0.053(4) Uani 0.39(9) 1 d PDU A 2
H25D H 0.4054 1.0547 1.0489 0.079 Uiso 0.39(9) 1 calc PR A 2
H25E H 0.3327 1.1071 0.9655 0.079 Uiso 0.39(9) 1 calc PR A 2
H25F H 0.3973 0.9969 0.9161 0.079 Uiso 0.39(9) 1 calc PR A 2
C26A C 0.184(3) 1.029(2) 1.081(4) 0.057(4) Uani 0.39(9) 1 d PDU A 2
H26D H 0.1188 0.9805 1.0907 0.086 Uiso 0.39(9) 1 calc PR A 2
H26E H 0.1564 1.0948 1.0619 0.086 Uiso 0.39(9) 1 calc PR A 2
H26F H 0.2342 1.0542 1.1512 0.086 Uiso 0.39(9) 1 calc PR A 2
C27 C 0.24993(19) 0.52997(19) 0.90513(19) 0.0361(5) Uani 1 1 d . . .
H27A H 0.2016 0.5317 0.8364 0.043 Uiso 1 1 calc R . .
C28 C 0.3504(2) 0.4628(2) 0.8673(2) 0.0498(6) Uani 1 1 d . . .
H28A H 0.3968 0.5018 0.8252 0.075 Uiso 1 1 calc R . .
H28B H 0.3223 0.3873 0.8190 0.075 Uiso 1 1 calc R . .
H28C H 0.3969 0.4561 0.9332 0.075 Uiso 1 1 calc R . .
C29 C 0.1778(2) 0.4693(2) 0.9717(2) 0.0480(6) Uani 1 1 d . . .
H29A H 0.1120 0.5113 0.9942 0.072 Uiso 1 1 calc R . .
H29B H 0.2240 0.4649 1.0388 0.072 Uiso 1 1 calc R . .
H29C H 0.1515 0.3928 0.9245 0.072 Uiso 1 1 calc R . .
O1 O 0.37105(13) 0.80666(14) 0.73581(13) 0.0414(4) Uani 1 1 d D B .
P1 P 0.46903(5) 0.85087(5) 0.67726(5) 0.04002(18) Uani 1 1 d D . .
C31 C 0.5466(4) 0.6910(4) 0.4086(4) 0.0829(14) Uani 0.901(4) 1 d PDU B 1
H31A H 0.6101 0.6889 0.4630 0.124 Uiso 0.901(4) 1 calc PR B 1
H31B H 0.5764 0.7023 0.3409 0.124 Uiso 0.901(4) 1 calc PR B 1
H31C H 0.4985 0.6194 0.3887 0.124 Uiso 0.901(4) 1 calc PR B 1
C30 C 0.4797(3) 0.7835(3) 0.4579(3) 0.0554(8) Uani 0.901(4) 1 d PDU B 1
H30C H 0.5296 0.8550 0.4827 0.067 Uiso 0.901(4) 1 calc PR B 1
H30D H 0.4203 0.7905 0.4004 0.067 Uiso 0.901(4) 1 calc PR B 1
O2 O 0.42690(19) 0.76554(19) 0.55163(16) 0.0425(6) Uani 0.901(4) 1 d PDU B 1
O3 O 0.58078(18) 0.7976(2) 0.7148(2) 0.0518(6) Uani 0.901(4) 1 d PDU B 1
C32 C 0.5837(3) 0.6808(3) 0.7114(3) 0.0660(10) Uani 0.901(4) 1 d PDU B 1
H32A H 0.6380 0.6461 0.6581 0.079 Uiso 0.901(4) 1 calc PR B 1
H32B H 0.5074 0.6410 0.6828 0.079 Uiso 0.901(4) 1 calc PR B 1
C33 C 0.6165(4) 0.6649(3) 0.8200(3) 0.0814(12) Uani 0.901(4) 1 d PDU B 1
H33A H 0.6894 0.7086 0.8515 0.122 Uiso 0.901(4) 1 calc PR B 1
H33B H 0.6241 0.5846 0.8110 0.122 Uiso 0.901(4) 1 calc PR B 1
H33C H 0.5581 0.6907 0.8708 0.122 Uiso 0.901(4) 1 calc PR B 1
C31A C 0.483(3) 0.676(3) 0.3719(19) 0.058(5) Uani 0.099(4) 1 d PDU B 2
H31D H 0.4808 0.5988 0.3789 0.087 Uiso 0.099(4) 1 calc PR B 2
H31E H 0.5292 0.6809 0.3109 0.087 Uiso 0.099(4) 1 calc PR B 2
H31F H 0.4059 0.6942 0.3552 0.087 Uiso 0.099(4) 1 calc PR B 2
C30A C 0.534(3) 0.756(3) 0.4775(17) 0.055(3) Uani 0.099(4) 1 d PDU B 2
H30A H 0.6142 0.7405 0.4931 0.066 Uiso 0.099(4) 1 calc PR B 2
H30B H 0.5339 0.8340 0.4727 0.066 Uiso 0.099(4) 1 calc PR B 2
O2A O 0.468(2) 0.7410(17) 0.5661(13) 0.056(3) Uani 0.099(4) 1 d PDU B 2
O3A O 0.5662(16) 0.8216(17) 0.7650(17) 0.062(4) Uani 0.099(4) 1 d PDU B 2
C32A C 0.547(3) 0.7125(19) 0.787(2) 0.063(3) Uani 0.099(4) 1 d PDU B 2
H32C H 0.4690 0.7005 0.8077 0.075 Uiso 0.099(4) 1 calc PR B 2
H32D H 0.6030 0.7045 0.8466 0.075 Uiso 0.099(4) 1 calc PR B 2
C33A C 0.563(4) 0.635(3) 0.677(3) 0.083(8) Uani 0.099(4) 1 d PDU B 2
H33D H 0.5283 0.6633 0.6173 0.125 Uiso 0.099(4) 1 calc PR B 2
H33E H 0.5277 0.5599 0.6707 0.125 Uiso 0.099(4) 1 calc PR B 2
H33F H 0.6449 0.6315 0.6695 0.125 Uiso 0.099(4) 1 calc PR B 2

loop_
_atom_site_aniso_label
_atom_site_aniso_U_11
_atom_site_aniso_U_22
_atom_site_aniso_U_33
_atom_site_aniso_U_23
_atom_site_aniso_U_13
_atom_site_aniso_U_12
Al1 0.0334(3) 0.0314(4) 0.0229(3) 0.0086(3) 0.0037(2) 0.0029(3)
N1 0.0363(9) 0.0283(9) 0.0269(9) 0.0108(7) 0.0008(7) 0.0010(7)
S1 0.0622(4) 0.0379(4) 0.0387(4) 0.0079(3) 0.0071(3) 0.0109(3)
C1 0.0404(13) 0.0592(16) 0.0465(15) 0.0262(13) 0.0147(11) 0.0075(11)
N2 0.0339(9) 0.0298(9) 0.0250(9) 0.0098(7) 0.0043(7) 0.0028(7)
C2 0.0370(11) 0.0305(11) 0.0356(12) 0.0135(9) 0.0091(9) 0.0037(9)
C3 0.0303(11) 0.0351(12) 0.0408(13) 0.0142(10) 0.0048(9) 0.0014(9)
C4 0.0369(12) 0.0299(11) 0.0353(12) 0.0089(9) -0.0007(9) 0.0028(9)
C5 0.0395(13) 0.0573(16) 0.0479(15) 0.0239(13) -0.0010(11) 0.0065(11)
C6 0.0330(11) 0.0380(12) 0.0315(12) 0.0168(10) 0.0003(9) 0.0027(9)
C7 0.0377(12) 0.0441(13) 0.0303(12) 0.0137(10) -0.0014(9) 0.0052(10)
C8 0.0479(14) 0.0598(17) 0.0308(13) 0.0187(12) 0.0034(10) 0.0063(12)
C9 0.0527(15) 0.0617(17) 0.0449(15) 0.0333(13) 0.0089(12) 0.0055(13)
C10 0.0437(13) 0.0434(14) 0.0457(14) 0.0235(11) 0.0036(11) 0.0023(11)
C11 0.0353(11) 0.0365(12) 0.0385(13) 0.0169(10) 0.0003(9) 0.0040(9)
C12 0.0595(15) 0.0318(12) 0.0404(14) 0.0145(11) 0.0020(11) 0.0010(11)
C13 0.086(2) 0.0418(16) 0.0567(18) 0.0150(13) -0.0063(16) -0.0124(15)
C14 0.076(2) 0.0524(18) 0.068(2) 0.0065(15) 0.0229(16) 0.0112(15)
C15 0.0550(14) 0.0465(14) 0.0289(12) 0.0091(11) -0.0010(11) -0.0009(12)
C16 0.082(2) 0.0513(17) 0.0384(15) 0.0065(12) 0.0060(14) 0.0109(15)
C17 0.0681(18) 0.068(2) 0.0457(16) 0.0109(14) -0.0139(14) -0.0107(15)
C19 0.0331(11) 0.0390(12) 0.0283(11) 0.0128(9) 0.0065(9) 0.0028(9)
C20 0.0417(12) 0.0504(15) 0.0347(13) 0.0192(11) 0.0015(10) 0.0041(11)
C21 0.0509(14) 0.0614(17) 0.0285(12) 0.0146(12) -0.0042(11) -0.0057(12)
C18 0.0340(11) 0.0381(12) 0.0222(10) 0.0100(9) 0.0062(8) 0.0006(9)
C22 0.0585(15) 0.0466(15) 0.0290(12) 0.0061(11) 0.0023(11) -0.0073(12)
C23 0.0492(13) 0.0404(13) 0.0254(11) 0.0091(10) 0.0075(10) 0.0008(10)
C24 0.072(4) 0.035(3) 0.035(3) 0.005(3) -0.001(3) 0.004(3)
C25 0.089(7) 0.047(5) 0.039(4) 0.008(3) -0.006(5) -0.006(4)
C26 0.082(7) 0.050(5) 0.057(5) 0.002(4) 0.007(6) 0.018(5)
C24A 0.070(5) 0.036(5) 0.033(5) 0.006(4) 0.001(4) 0.001(4)
C25A 0.082(9) 0.030(6) 0.048(8) 0.015(5) 0.012(7) -0.001(5)
C26A 0.063(7) 0.043(6) 0.062(7) 0.009(6) 0.010(6) 0.008(6)
C27 0.0419(12) 0.0374(13) 0.0315(12) 0.0150(10) 0.0004(9) 0.0030(10)
C28 0.0597(16) 0.0425(14) 0.0481(15) 0.0120(12) 0.0081(12) 0.0114(12)
C29 0.0522(14) 0.0493(15) 0.0476(15) 0.0244(13) 0.0023(12) -0.0021(12)
O1 0.0414(9) 0.0475(10) 0.0333(9) 0.0088(7) 0.0081(7) -0.0039(7)
P1 0.0371(3) 0.0443(4) 0.0372(4) 0.0098(3) 0.0074(3) -0.0021(3)
C31 0.104(3) 0.072(3) 0.085(3) 0.025(2) 0.055(3) 0.027(3)
C30 0.065(2) 0.065(2) 0.0430(17) 0.0231(14) 0.0166(14) 0.0112(16)
O2 0.0460(13) 0.0496(12) 0.0333(10) 0.0134(9) 0.0081(8) 0.0019(9)
O3 0.0407(11) 0.0554(14) 0.0550(15) 0.0119(12) -0.0040(10) 0.0006(9)
C32 0.065(2) 0.051(2) 0.073(3) 0.007(2) -0.0119(19) 0.0099(18)
C33 0.111(3) 0.056(2) 0.074(2) 0.0196(18) -0.013(2) 0.004(2)
C31A 0.065(11) 0.069(10) 0.043(6) 0.015(8) 0.028(8) 0.009(10)
C30A 0.060(6) 0.063(6) 0.046(5) 0.015(5) 0.020(5) 0.010(5)
O2A 0.062(6) 0.067(6) 0.039(5) 0.013(5) 0.016(5) 0.009(6)
O3A 0.054(7) 0.055(6) 0.065(8) -0.002(6) 0.005(7) -0.004(6)
C32A 0.057(6) 0.055(5) 0.066(6) 0.003(5) 0.000(6) 0.003(6)
C33A 0.083(13) 0.060(9) 0.088(11) -0.011(10) 0.012(12) 0.003(12)

loop_
_atom_type_symbol
_atom_type_description
_atom_type_scat_dispersion_real
_atom_type_scat_dispersion_imag
_atom_type_scat_source
C C 0.0033 0.0016 'International Tables Vol C Tables 4.2.6.8 and 6.1.1.4'
H H 0.0000 0.0000 'International Tables Vol C Tables 4.2.6.8 and 6.1.1.4'
O O 0.0106 0.0060 'International Tables Vol C Tables 4.2.6.8 and 6.1.1.4'
Al Al 0.0645 0.0514 'International Tables Vol C Tables 4.2.6.8 and 6.1.1.4'
P P 0.1023 0.0942 'International Tables Vol C Tables 4.2.6.8 and 6.1.1.4'
S S 0.1246 0.1234 'International Tables Vol C Tables 4.2.6.8 and 6.1.1.4'
N N 0.0061 0.0033 'International Tables Vol C Tables 4.2.6.8 and 6.1.1.4'

loop_
_geom_angle_atom_site_label_1
_geom_angle_atom_site_label_2
_geom_angle_atom_site_label_3
_geom_angle
O1 Al1 N2 107.74(8)
O1 Al1 N1 113.36(9)
N2 Al1 N1 98.95(8)
O1 Al1 S1 115.63(7)
N2 Al1 S1 108.82(7)
N1 Al1 S1 110.87(7)
C4 N1 C6 120.48(18)
C4 N1 Al1 118.93(14)
C6 N1 Al1 120.44(13)
C2 N2 C18 119.85(17)
C2 N2 Al1 119.51(15)
C18 N2 Al1 120.64(13)
N2 C2 C3 123.0(2)
N2 C2 C1 119.8(2)
C3 C2 C1 117.20(19)
C4 C3 C2 128.1(2)
N1 C4 C3 122.9(2)
N1 C4 C5 120.9(2)
C3 C4 C5 116.2(2)
C11 C6 C7 121.6(2)
C11 C6 N1 117.98(19)
C7 C6 N1 120.33(19)
C8 C7 C6 117.4(2)
C8 C7 C15 118.2(2)
C6 C7 C15 124.5(2)
C9 C8 C7 121.7(2)
C8 C9 C10 120.0(2)
C9 C10 C11 121.3(2)
C10 C11 C6 118.1(2)
C10 C11 C12 120.0(2)
C6 C11 C12 122.0(2)
C11 C12 C13 112.7(2)
C11 C12 C14 111.3(2)
C13 C12 C14 109.7(2)
C7 C15 C17 111.9(2)
C7 C15 C16 111.2(2)
C17 C15 C16 109.1(2)
C20 C19 C18 118.1(2)
C20 C19 C27 118.3(2)
C18 C19 C27 123.56(19)
C21 C20 C19 121.2(2)
C22 C21 C20 119.9(2)
C19 C18 C23 121.1(2)
C19 C18 N2 120.57(19)
C23 C18 N2 118.3(2)
C21 C22 C23 121.4(2)
C22 C23 C18 118.2(2)
C22 C23 C24 119.6(7)
C18 C23 C24 122.1(7)
C22 C23 C24A 117.1(11)
C18 C23 C24A 124.7(11)
C23 C24 C25 113.3(11)
C23 C24 C26 111.9(11)
C25 C24 C26 110.8(9)
C23 C24A C25A 109.8(15)
C23 C24A C26A 109.8(16)
C25A C24A C26A 108.3(14)
C19 C27 C28 112.01(19)
C19 C27 C29 111.55(19)
C28 C27 C29 109.4(2)
P1 O1 Al1 140.65(11)
O1 P1 O3 105.11(11)
O1 P1 O2 94.84(10)
O3 P1 O2 103.15(12)
O1 P1 O2A 99.1(7)
O3 P1 O2A 81.2(9)
O1 P1 O3A 91.0(8)
O2 P1 O3A 123.3(7)
O2A P1 O3A 101.4(10)
O2 C30 C31 111.2(3)
C30 O2 P1 118.31(19)
C32 O3 P1 123.9(2)
O3 C32 C33 113.3(3)
O2A C30A C31A 107.6(17)
C30A O2A P1 116.6(16)
C32A O3A P1 116.1(15)
O3A C32A C33A 100.8(19)

loop_
_geom_bond_atom_site_label_1
_geom_bond_atom_site_label_2
_geom_bond_distance
Al1 O1 1.7228(18)
Al1 N2 1.8826(18)
Al1 N1 1.8907(19)
Al1 S1 2.2167(11)
N1 C4 1.331(3)
N1 C6 1.459(3)
C1 C2 1.507(3)
N2 C2 1.330(3)
N2 C18 1.456(3)
C2 C3 1.402(3)
C3 C4 1.401(3)
C4 C5 1.506(3)
C6 C11 1.399(3)
C6 C7 1.405(3)
C7 C8 1.400(3)
C7 C15 1.512(3)
C8 C9 1.363(4)
C9 C10 1.379(4)
C10 C11 1.389(3)
C11 C12 1.521(3)
C12 C13 1.522(4)
C12 C14 1.527(4)
C15 C17 1.531(4)
C15 C16 1.531(4)
C19 C20 1.395(3)
C19 C18 1.400(3)
C19 C27 1.513(3)
C20 C21 1.379(4)
C21 C22 1.371(4)
C18 C23 1.404(3)
C22 C23 1.391(3)
C23 C24 1.515(8)
C23 C24A 1.520(11)
C24 C25 1.516(9)
C24 C26 1.537(9)
C24A C25A 1.536(13)
C24A C26A 1.544(13)
C27 C28 1.523(3)
C27 C29 1.535(3)
O1 P1 1.5638(16)
P1 O3 1.611(2)
P1 O2 1.643(2)
P1 O2A 1.645(13)
P1 O3A 1.654(14)
C31 C30 1.453(5)
C30 O2 1.429(3)
O3 C32 1.437(4)
C32 C33 1.449(5)
C31A C30A 1.465(17)
C30A O2A 1.449(16)
O3A C32A 1.459(16)
C32A C33A 1.467(17)

loop_
_geom_torsion_atom_site_label_1
_geom_torsion_atom_site_label_2
_geom_torsion_atom_site_label_3
_geom_torsion_atom_site_label_4
_geom_torsion
O1 Al1 N1 C4 -142.71(16)
N2 Al1 N1 C4 -28.87(18)
S1 Al1 N1 C4 85.30(17)
O1 Al1 N1 C6 41.82(18)
N2 Al1 N1 C6 155.65(16)
S1 Al1 N1 C6 -90.17(16)
O1 Al1 N2 C2 144.73(16)
N1 Al1 N2 C2 26.57(18)
S1 Al1 N2 C2 -89.20(17)
O1 Al1 N2 C18 -34.34(18)
N1 Al1 N2 C18 -152.50(15)
S1 Al1 N2 C18 91.73(16)
C18 N2 C2 C3 169.1(2)
Al1 N2 C2 C3 -10.0(3)
C18 N2 C2 C1 -9.9(3)
Al1 N2 C2 C1 171.02(16)
N2 C2 C3 C4 -13.7(4)
C1 C2 C3 C4 165.3(2)
C6 N1 C4 C3 -169.8(2)
Al1 N1 C4 C3 14.8(3)
C6 N1 C4 C5 9.8(3)
Al1 N1 C4 C5 -165.65(17)
C2 C3 C4 N1 10.8(4)
C2 C3 C4 C5 -168.8(2)
C4 N1 C6 C11 98.1(2)
Al1 N1 C6 C11 -86.5(2)
C4 N1 C6 C7 -85.6(3)
Al1 N1 C6 C7 89.8(2)
C11 C6 C7 C8 0.3(3)
N1 C6 C7 C8 -175.80(19)
C11 C6 C7 C15 179.7(2)
N1 C6 C7 C15 3.6(3)
C6 C7 C8 C9 0.7(3)
C15 C7 C8 C9 -178.7(2)
C7 C8 C9 C10 -1.4(4)
C8 C9 C10 C11 1.0(4)
C9 C10 C11 C6 0.0(3)
C9 C10 C11 C12 -179.2(2)
C7 C6 C11 C10 -0.6(3)
N1 C6 C11 C10 175.56(19)
C7 C6 C11 C12 178.5(2)
N1 C6 C11 C12 -5.3(3)
C10 C11 C12 C13 -24.9(3)
C6 C11 C12 C13 156.0(2)
C10 C11 C12 C14 98.9(3)
C6 C11 C12 C14 -80.2(3)
C8 C7 C15 C17 -61.8(3)
C6 C7 C15 C17 118.8(3)
C8 C7 C15 C16 60.6(3)
C6 C7 C15 C16 -118.8(2)
C18 C19 C20 C21 0.1(3)
C27 C19 C20 C21 -178.7(2)
C19 C20 C21 C22 0.9(4)
C20 C19 C18 C23 -1.3(3)
C27 C19 C18 C23 177.4(2)
C20 C19 C18 N2 176.40(18)
C27 C19 C18 N2 -4.9(3)
C2 N2 C18 C19 94.0(2)
Al1 N2 C18 C19 -86.9(2)
C2 N2 C18 C23 -88.2(2)
Al1 N2 C18 C23 90.8(2)
C20 C21 C22 C23 -0.6(4)
C21 C22 C23 C18 -0.6(4)
C21 C22 C23 C24 176.7(9)
C21 C22 C23 C24A -179.2(13)
C19 C18 C23 C22 1.6(3)
N2 C18 C23 C22 -176.18(19)
C19 C18 C23 C24 -175.7(10)
N2 C18 C23 C24 6.6(10)
C19 C18 C23 C24A -180.0(14)
N2 C18 C23 C24A 2.3(14)
C22 C23 C24 C25 60.2(14)
C18 C23 C24 C25 -122.5(11)
C22 C23 C24 C26 -65.8(14)
C18 C23 C24 C26 111.4(13)
C22 C23 C24A C25A 56(2)
C18 C23 C24A C25A -122.0(16)
C22 C23 C24A C26A -63(2)
C18 C23 C24A C26A 119.0(16)
C20 C19 C27 C28 -58.3(3)
C18 C19 C27 C28 123.0(2)
C20 C19 C27 C29 64.7(3)
C18 C19 C27 C29 -114.0(2)
N2 Al1 O1 P1 -175.40(16)
N1 Al1 O1 P1 -67.0(2)
S1 Al1 O1 P1 62.65(19)
Al1 O1 P1 O3 -114.48(19)
Al1 O1 P1 O2 -9.5(2)
Al1 O1 P1 O2A -31.3(9)
Al1 O1 P1 O3A -133.0(8)
C31 C30 O2 P1 113.1(4)
O1 P1 O2 C30 170.1(2)
O3 P1 O2 C30 -83.1(2)
O2A P1 O2 C30 -88(2)
O3A P1 O2 C30 -95.4(10)
O1 P1 O3 C32 47.1(3)
O2 P1 O3 C32 -51.7(3)
O2A P1 O3 C32 -49.9(8)
O3A P1 O3 C32 101.3(19)
P1 O3 C32 C33 -121.2(3)
C31A C30A O2A P1 -154(3)
O1 P1 O2A C30A 169(2)
O3 P1 O2A C30A -87(2)
O2 P1 O2A C30A 89(3)
O3A P1 O2A C30A -98(2)
O1 P1 O3A C32A 44.3(19)
O3 P1 O3A C32A -84(2)
O2 P1 O3A C32A -52(2)
O2A P1 O3A C32A -55(2)
P1 O3A C32A C33A 68(3)
